data_7156485
loop_
_publ_author_name
'Saito, Rei'
'Uemura, Naohiro'
'Ishikawa, Hiroki'
'Magara, Akina'
'Yoshida, Yasushi'
'Mino, Takashi'
'Kasashima, Yoshio'
'Sakamoto, Masami'

_publ_section_title
;
 Umpolung cyclization reaction of N-cinnamoylthioureas in the presence of
 DBU.
;
_journal_issue 42
_journal_name_full 'Organic &amp; biomolecular chemistry'
_journal_page_first 7910
_journal_page_last 7919
_journal_paper_doi 10.1039/c8ob02066c
_journal_volume 16
_journal_year 2018
_chemical_formula_sum 'C23 H20 N2 O S'
_chemical_formula_weight 372.47
_chemical_melting_point 126.5(5)
_chemical_name_common 3j
_chemical_name_systematic N',5-Dibenzyl-N-phenyl-2-thiohydantoin
_space_group_crystal_system triclinic
_space_group_IT_number 2
_space_group_name_Hall '-P 1'
_space_group_name_H-M_alt 'P -1'
_symmetry_space_group_name_Hall '-P 1'
_symmetry_space_group_name_H-M 'P -1'
_atom_sites_solution_hydrogens geom
_atom_sites_solution_primary difmap
_atom_sites_solution_secondary direct
_audit_update_record
;
2018-07-31 deposited with the CCDC.
2018-10-03 downloaded from the CCDC.
;
_cell_angle_alpha 80.025(3)
_cell_angle_beta 72.125(3)
_cell_angle_gamma 88.273(3)
_cell_formula_units_Z 2
_cell_length_a 8.887(2)
_cell_length_b 9.348(2)
_cell_length_c 12.182(3)
_cell_measurement_reflns_used 2985
_cell_measurement_temperature 173
_cell_measurement_theta_max 27.5491
_cell_measurement_theta_min 2.2128
_cell_volume 948.3(4)
_computing_cell_refinement 'SAINT V8.34A (Bruker AXS Inc., 2013)'
_computing_data_collection 'APEX2 (Bruker AXS, 2006)'
_computing_data_reduction 'SAINT V8.34A (Bruker AXS Inc., 2013)'
_computing_molecular_graphics 'XSHEL (Bruker AXS,2002)'
_computing_publication_material 'XCIF (Bruker AXS, 2001)'
_computing_structure_refinement 'SHELXL-2013 (Sheldrick, 2013)'
_computing_structure_solution 'SHELXS-97 (Sheldrick, 1997)'
_diffrn_ambient_temperature 173
_diffrn_detector_area_resol_mean 8.3333
_diffrn_measured_fraction_theta_full 0.979
_diffrn_measured_fraction_theta_max 0.940
_diffrn_measurement_device_type 'Bruker APEXII CCD area detector'
_diffrn_measurement_method 'Phi and Omega scans'
_diffrn_radiation_monochromator graphite
_diffrn_radiation_type MoK\a
_diffrn_radiation_wavelength 0.71073
_diffrn_reflns_av_R_equivalents 0.0157
_diffrn_reflns_av_unetI/netI 0.0264
_diffrn_reflns_limit_h_max 11
_diffrn_reflns_limit_h_min -11
_diffrn_reflns_limit_k_max 12
_diffrn_reflns_limit_k_min -8
_diffrn_reflns_limit_l_max 15
_diffrn_reflns_limit_l_min -8
_diffrn_reflns_number 5472
_diffrn_reflns_theta_full 25.242
_diffrn_reflns_theta_max 27.589
_diffrn_reflns_theta_min 2.213
_diffrn_source 'fine-focus sealed tube'
_exptl_absorpt_coefficient_mu 0.186
_exptl_absorpt_correction_T_max 0.95
_exptl_absorpt_correction_T_min 0.88
_exptl_absorpt_correction_type empirical
_exptl_absorpt_process_details 'SADABS (Sheldrick 1996)'
_exptl_crystal_colour 'clear colourless'
_exptl_crystal_density_diffrn 1.304
_exptl_crystal_density_method 'not measured'
_exptl_crystal_description block
_exptl_crystal_F_000 392
_exptl_crystal_recrystallization_method 'Re-crystallisation from solvent: CHCl3 and Hexane'
_exptl_crystal_size_max 0.300
_exptl_crystal_size_mid 0.300
_exptl_crystal_size_min 0.300
_refine_diff_density_max 0.343
_refine_diff_density_min -0.290
_refine_ls_extinction_method none
_refine_ls_goodness_of_fit_ref 1.065
_refine_ls_hydrogen_treatment constr
_refine_ls_matrix_type full
_refine_ls_number_parameters 244
_refine_ls_number_reflns 4141
_refine_ls_number_restraints 0
_refine_ls_restrained_S_all 1.065
_refine_ls_R_factor_all 0.0429
_refine_ls_R_factor_gt 0.0365
_refine_ls_shift/su_max 0.000
_refine_ls_shift/su_mean 0.000
_refine_ls_structure_factor_coef Fsqd
_refine_ls_weighting_details 'w=1/[\s^2^(Fo^2^)+(0.0405P)^2^+0.3064P] where P=(Fo^2^+2Fc^2^)/3'
_refine_ls_weighting_scheme calc
_refine_ls_wR_factor_gt 0.0914
_refine_ls_wR_factor_ref 0.0954
_reflns_number_gt 3585
_reflns_number_total 4141
_reflns_threshold_expression 'I > 2\s(I)'
_cod_data_source_file c8ob02066c2.cif
_cod_data_source_block I_CCDC5
_cod_depositor_comments
;
The following automatic conversions were performed:

'_chemical_melting_point' value '126-127' was changed to '126.5(5)' -
the average value was taken and precision was estimated.

Automatic conversion script
Id: cif_fix_values 4973 2017-02-22 13:04:09Z antanas 

 Adding full bibliography for 7156480--7156486.cif.
;
_cod_database_code 7156485

loop_
_space_group_symop_operation_xyz
'x, y, z'
'-x, -y, -z'

loop_
_atom_site_type_symbol
_atom_site_label
_atom_site_fract_x
_atom_site_fract_y
_atom_site_fract_z
_atom_site_U_iso_or_equiv
_atom_site_adp_type
_atom_site_calc_flag
_atom_site_refinement_flags_adp
_atom_site_refinement_flags_posn
_atom_site_occupancy
C C1 0.57248(15) 0.65879(14) 0.54813(11) 0.0247(3) Uani d . . 1
C C2 0.48738(16) 0.47734(15) 0.73685(12) 0.0306(3) Uani d . . 1
H H2A 0.5358 0.3866 0.7636 0.037 Uiso calc U R 1
H H2B 0.4004 0.45 0.7091 0.037 Uiso calc U R 1
C C3 0.41832(15) 0.55435(14) 0.84003(11) 0.0265(3) Uani d . . 1
C C4 0.26429(18) 0.51961(19) 0.91070(14) 0.0431(4) Uani d . . 1
H H4 0.2016 0.4549 0.8897 0.052 Uiso calc U R 1
C C5 0.20104(19) 0.5785(2) 1.01168(15) 0.0483(4) Uani d . . 1
H H5 0.0961 0.5525 1.0601 0.058 Uiso calc U R 1
C C6 0.28894(19) 0.67402(17) 1.04203(12) 0.0381(3) Uani d . . 1
H H6 0.2451 0.715 1.1108 0.046 Uiso calc U R 1
C C7 0.44146(19) 0.71006(16) 0.97195(12) 0.0361(3) Uani d . . 1
H H7 0.5028 0.7765 0.9925 0.043 Uiso calc U R 1
C C8 0.50637(17) 0.64997(15) 0.87143(12) 0.0306(3) Uani d . . 1
H H8 0.612 0.6749 0.8241 0.037 Uiso calc U R 1
C C9 0.76575(15) 0.54210(14) 0.61647(11) 0.0265(3) Uani d . . 1
C C10 0.84699(14) 0.64101(14) 0.50257(11) 0.0256(3) Uani d . . 1
H H10 0.905 0.5809 0.4431 0.031 Uiso calc U R 1
C C11 0.96288(16) 0.75150(16) 0.51479(12) 0.0326(3) Uani d . . 1
H H11A 1.059 0.7003 0.523 0.039 Uiso calc U R 1
H H11B 0.995 0.8245 0.442 0.039 Uiso calc U R 1
C C12 0.89693(16) 0.82938(16) 0.61732(12) 0.0325(3) Uani d . . 1
C C13 0.79179(18) 0.94254(16) 0.61403(14) 0.0372(3) Uani d . . 1
H H13 0.7616 0.9725 0.5453 0.045 Uiso calc U R 1
C C14 0.7307(2) 1.01185(18) 0.70927(16) 0.0467(4) Uani d . . 1
H H14 0.6595 1.089 0.7055 0.056 Uiso calc U R 1
C C15 0.7730(2) 0.9691(2) 0.80959(16) 0.0539(5) Uani d . . 1
H H15 0.7301 1.0159 0.8754 0.065 Uiso calc U R 1
C C16 0.8778(2) 0.8583(2) 0.81411(16) 0.0575(5) Uani d . . 1
H H16 0.9074 0.8292 0.8831 0.069 Uiso calc U R 1
C C17 0.9404(2) 0.7886(2) 0.71866(15) 0.0460(4) Uani d . . 1
H H17 1.0133 0.7129 0.7225 0.055 Uiso calc U R 1
C C18 0.73736(15) 0.79907(14) 0.35779(11) 0.0257(3) Uani d . . 1
C C19 0.65798(18) 0.92799(16) 0.34689(13) 0.0367(3) Uani d . . 1
H H19 0.5849 0.9569 0.4139 0.044 Uiso calc U R 1
C C20 0.6857(2) 1.01470(18) 0.23771(15) 0.0444(4) Uani d . . 1
H H20 0.6312 1.1031 0.23 0.053 Uiso calc U R 1
C C21 0.79258(19) 0.97281(18) 0.13980(13) 0.0411(4) Uani d . . 1
H H21 0.8093 1.031 0.0648 0.049 Uiso calc U R 1
C C22 0.87448(18) 0.84636(17) 0.15179(13) 0.0375(3) Uani d . . 1
H H22 0.9496 0.8189 0.085 0.045 Uiso calc U R 1
C C23 0.84832(16) 0.75892(15) 0.26037(12) 0.0309(3) Uani d . . 1
H H23 0.9057 0.6723 0.2682 0.037 Uiso calc U R 1
N N1 0.71274(12) 0.70845(12) 0.46934(9) 0.0244(2) Uani d . . 1
N N2 0.60640(12) 0.56309(12) 0.63850(9) 0.0251(2) Uani d . . 1
O O1 0.82824(12) 0.46001(12) 0.67693(8) 0.0370(2) Uani d . . 1
S S1 0.39157(4) 0.69644(4) 0.54318(3) 0.03514(11) Uani d . . 1

loop_
_atom_site_aniso_label
_atom_site_aniso_U_11
_atom_site_aniso_U_22
_atom_site_aniso_U_33
_atom_site_aniso_U_12
_atom_site_aniso_U_13
_atom_site_aniso_U_23
C1 0.0228(6) 0.0256(6) 0.0255(6) 0.0005(5) -0.0031(5) -0.0118(5)
C2 0.0292(7) 0.0281(7) 0.0282(7) -0.0060(5) 0.0016(5) -0.0060(5)
C3 0.0250(6) 0.0259(6) 0.0245(6) 0.0023(5) -0.0032(5) -0.0020(5)
C4 0.0276(7) 0.0525(9) 0.0444(9) -0.0065(7) 0.0021(6) -0.0187(7)
C5 0.0313(8) 0.0593(11) 0.0435(9) -0.0015(7) 0.0088(7) -0.0165(8)
C6 0.0449(8) 0.0384(8) 0.0258(7) 0.0110(7) -0.0035(6) -0.0068(6)
C7 0.0442(8) 0.0345(7) 0.0295(7) 0.0002(6) -0.0106(6) -0.0066(6)
C8 0.0290(7) 0.0312(7) 0.0273(7) -0.0014(5) -0.0033(5) -0.0030(5)
C9 0.0251(6) 0.0282(6) 0.0239(6) 0.0024(5) -0.0021(5) -0.0087(5)
C10 0.0201(6) 0.0294(6) 0.0243(6) 0.0033(5) -0.0025(5) -0.0046(5)
C11 0.0207(6) 0.0411(8) 0.0324(7) -0.0033(5) -0.0032(5) -0.0052(6)
C12 0.0242(6) 0.0373(7) 0.0341(7) -0.0106(5) -0.0056(5) -0.0052(6)
C13 0.0354(8) 0.0342(8) 0.0408(8) -0.0071(6) -0.0092(6) -0.0065(6)
C14 0.0416(9) 0.0385(8) 0.0584(10) -0.0078(7) -0.0064(8) -0.0192(8)
C15 0.0558(11) 0.0569(11) 0.0500(10) -0.0188(9) -0.0057(8) -0.0274(9)
C16 0.0666(12) 0.0711(13) 0.0443(10) -0.0164(10) -0.0264(9) -0.0153(9)
C17 0.0416(9) 0.0558(10) 0.0472(9) -0.0033(8) -0.0215(7) -0.0115(8)
C18 0.0254(6) 0.0262(6) 0.0252(6) -0.0017(5) -0.0069(5) -0.0050(5)
C19 0.0373(8) 0.0380(8) 0.0327(7) 0.0115(6) -0.0079(6) -0.0072(6)
C20 0.0483(9) 0.0380(8) 0.0446(9) 0.0100(7) -0.0162(7) 0.0015(7)
C21 0.0434(9) 0.0441(9) 0.0319(7) -0.0062(7) -0.0128(7) 0.0072(6)
C22 0.0376(8) 0.0429(8) 0.0267(7) -0.0036(6) -0.0027(6) -0.0044(6)
C23 0.0304(7) 0.0298(7) 0.0288(7) 0.0003(5) -0.0033(5) -0.0058(5)
N1 0.0198(5) 0.0273(5) 0.0239(5) 0.0020(4) -0.0030(4) -0.0055(4)
N2 0.0220(5) 0.0267(5) 0.0230(5) -0.0017(4) -0.0003(4) -0.0059(4)
O1 0.0341(5) 0.0424(6) 0.0281(5) 0.0098(4) -0.0047(4) 0.0004(4)
S1 0.02053(17) 0.0433(2) 0.0424(2) 0.00328(14) -0.00779(14) -0.01325(16)

loop_
_atom_type_symbol
_atom_type_description
_atom_type_scat_dispersion_real
_atom_type_scat_dispersion_imag
_atom_type_scat_source
C C 0.0033 0.0016 'International Tables Vol C Tables 4.2.6.8 and 6.1.1.4'
H H 0.0000 0.0000 'International Tables Vol C Tables 4.2.6.8 and 6.1.1.4'
N N 0.0061 0.0033 'International Tables Vol C Tables 4.2.6.8 and 6.1.1.4'
O O 0.0106 0.0060 'International Tables Vol C Tables 4.2.6.8 and 6.1.1.4'
S S 0.1246 0.1234 'International Tables Vol C Tables 4.2.6.8 and 6.1.1.4'

loop_
_geom_angle_atom_site_label_1
_geom_angle_atom_site_label_2
_geom_angle_atom_site_label_3
_geom_angle
N1 C1 N2 107.08(11)
N1 C1 S1 128.85(10)
N2 C1 S1 124.05(9)
N2 C2 C3 114.33(11)
N2 C2 H2A 108.7
C3 C2 H2A 108.7
N2 C2 H2B 108.7
C3 C2 H2B 108.7
H2A C2 H2B 107.6
C8 C3 C4 118.69(13)
C8 C3 C2 122.36(12)
C4 C3 C2 118.78(12)
C5 C4 C3 120.60(15)
C5 C4 H4 119.7
C3 C4 H4 119.7
C6 C5 C4 120.40(14)
C6 C5 H5 119.8
C4 C5 H5 119.8
C5 C6 C7 119.42(14)
C5 C6 H6 120.3
C7 C6 H6 120.3
C6 C7 C8 120.50(14)
C6 C7 H7 119.7
C8 C7 H7 119.7
C3 C8 C7 120.39(13)
C3 C8 H8 119.8
C7 C8 H8 119.8
O1 C9 N2 126.45(12)
O1 C9 C10 127.02(12)
N2 C9 C10 106.53(11)
N1 C10 C9 102.14(10)
N1 C10 C11 113.40(11)
C9 C10 C11 113.16(11)
N1 C10 H10 109.3
C9 C10 H10 109.3
C11 C10 H10 109.3
C12 C11 C10 114.18(11)
C12 C11 H11A 108.7
C10 C11 H11A 108.7
C12 C11 H11B 108.7
C10 C11 H11B 108.7
H11A C11 H11B 107.6
C17 C12 C13 118.31(15)
C17 C12 C11 120.08(14)
C13 C12 C11 121.61(13)
C14 C13 C12 120.99(16)
C14 C13 H13 119.5
C12 C13 H13 119.5
C15 C14 C13 120.11(17)
C15 C14 H14 119.9
C13 C14 H14 119.9
C16 C15 C14 119.71(16)
C16 C15 H15 120.1
C14 C15 H15 120.1
C15 C16 C17 120.57(17)
C15 C16 H16 119.7
C17 C16 H16 119.7
C16 C17 C12 120.29(18)
C16 C17 H17 119.9
C12 C17 H17 119.9
C19 C18 C23 120.19(13)
C19 C18 N1 120.99(12)
C23 C18 N1 118.76(12)
C18 C19 C20 119.75(14)
C18 C19 H19 120.1
C20 C19 H19 120.1
C21 C20 C19 120.21(15)
C21 C20 H20 119.9
C19 C20 H20 119.9
C22 C21 C20 119.73(14)
C22 C21 H21 120.1
C20 C21 H21 120.1
C21 C22 C23 120.65(14)
C21 C22 H22 119.7
C23 C22 H22 119.7
C22 C23 C18 119.42(13)
C22 C23 H23 120.3
C18 C23 H23 120.3
C1 N1 C18 127.19(11)
C1 N1 C10 111.87(10)
C18 N1 C10 120.39(10)
C9 N2 C1 112.23(10)
C9 N2 C2 122.75(11)
C1 N2 C2 124.40(11)

loop_
_geom_bond_atom_site_label_1
_geom_bond_atom_site_label_2
_geom_bond_distance
C1 N1 1.3552(16)
C1 N2 1.3962(17)
C1 S1 1.6525(14)
C2 N2 1.4619(16)
C2 C3 1.5126(18)
C2 H2A 0.99
C2 H2B 0.99
C3 C8 1.379(2)
C3 C4 1.3881(19)
C4 C5 1.387(2)
C4 H4 0.95
C5 C6 1.370(2)
C5 H5 0.95
C6 C7 1.377(2)
C6 H6 0.95
C7 C8 1.390(2)
C7 H7 0.95
C8 H8 0.95
C9 O1 1.2121(17)
C9 N2 1.3726(17)
C9 C10 1.5107(18)
C10 N1 1.4654(16)
C10 C11 1.5366(19)
C10 H10 1.0
C11 C12 1.508(2)
C11 H11A 0.99
C11 H11B 0.99
C12 C17 1.393(2)
C12 C13 1.394(2)
C13 C14 1.383(2)
C13 H13 0.95
C14 C15 1.378(3)
C14 H14 0.95
C15 C16 1.377(3)
C15 H15 0.95
C16 C17 1.389(3)
C16 H16 0.95
C17 H17 0.95
C18 C19 1.3851(19)
C18 C23 1.3911(18)
C18 N1 1.4290(16)
C19 C20 1.387(2)
C19 H19 0.95
C20 C21 1.386(2)
C20 H20 0.95
C21 C22 1.379(2)
C21 H21 0.95
C22 C23 1.385(2)
C22 H22 0.95
C23 H23 0.95

loop_
_geom_torsion_atom_site_label_1
_geom_torsion_atom_site_label_2
_geom_torsion_atom_site_label_3
_geom_torsion_atom_site_label_4
_geom_torsion
N2 C2 C3 C8 -34.29(19)
N2 C2 C3 C4 150.51(14)
C8 C3 C4 C5 -0.8(2)
C2 C3 C4 C5 174.54(15)
C3 C4 C5 C6 1.2(3)
C4 C5 C6 C7 -0.6(3)
C5 C6 C7 C8 -0.2(2)
C4 C3 C8 C7 0.0(2)
C2 C3 C8 C7 -175.22(13)
C6 C7 C8 C3 0.5(2)
O1 C9 C10 N1 178.23(13)
N2 C9 C10 N1 -1.73(13)
O1 C9 C10 C11 -59.50(18)
N2 C9 C10 C11 120.54(12)
N1 C10 C11 C12 68.58(15)
C9 C10 C11 C12 -47.16(16)
C10 C11 C12 C17 102.59(16)
C10 C11 C12 C13 -77.26(17)
C17 C12 C13 C14 -0.7(2)
C11 C12 C13 C14 179.20(13)
C12 C13 C14 C15 -0.2(2)
C13 C14 C15 C16 0.7(3)
C14 C15 C16 C17 -0.4(3)
C15 C16 C17 C12 -0.5(3)
C13 C12 C17 C16 1.0(2)
C11 C12 C17 C16 -178.83(14)
C23 C18 C19 C20 2.1(2)
N1 C18 C19 C20 179.20(14)
C18 C19 C20 C21 -0.1(2)
C19 C20 C21 C22 -1.7(3)
C20 C21 C22 C23 1.5(2)
C21 C22 C23 C18 0.5(2)
C19 C18 C23 C22 -2.3(2)
N1 C18 C23 C22 -179.44(12)
N2 C1 N1 C18 174.20(11)
S1 C1 N1 C18 -4.65(19)
N2 C1 N1 C10 2.72(14)
S1 C1 N1 C10 -176.12(10)
C19 C18 N1 C1 51.65(19)
C23 C18 N1 C1 -131.24(14)
C19 C18 N1 C10 -137.52(13)
C23 C18 N1 C10 39.59(17)
C9 C10 N1 C1 -0.64(13)
C11 C10 N1 C1 -122.74(12)
C9 C10 N1 C18 -172.77(10)
C11 C10 N1 C18 65.12(15)
O1 C9 N2 C1 -176.41(13)
C10 C9 N2 C1 3.55(14)
O1 C9 N2 C2 -5.1(2)
C10 C9 N2 C2 174.90(11)
N1 C1 N2 C9 -3.99(14)
S1 C1 N2 C9 174.93(9)
N1 C1 N2 C2 -175.17(11)
S1 C1 N2 C2 3.74(17)
C3 C2 N2 C9 101.96(14)
C3 C2 N2 C1 -87.75(15)
